data_7020721
loop_
_publ_author_name
'Bikas, Rahman'
'Hosseini-Monfared, Hassan'
'Zoppellaro, Giorgio'
'Herchel, Radovan'
'Tucek, Jiri'
'Owczarzak, Anita M.'
'Kubicki, Maciej'
'Zboril, Radek'

_publ_section_title
;
 Synthesis, structure, magnetic properties and theoretical calculations of
 methoxy bridged dinuclear iron(iii) complex with hydrazone based
 O,N,N-donor ligand.
;
_journal_issue 8
_journal_name_full 'Dalton transactions (Cambridge, England : 2003)'
_journal_page_first 2803
_journal_page_last 2812
_journal_paper_doi 10.1039/c2dt31751f
_journal_volume 42
_journal_year 2013
_chemical_formula_moiety 'C38 H32 Cl2 Fe2 N8 O4, C H4 O'
_chemical_formula_sum 'C39 H36 Cl2 Fe2 N8 O5'
_chemical_formula_weight 879.36
_chemical_name_systematic
;
?
;
_space_group_IT_number 2
_symmetry_cell_setting triclinic
_symmetry_space_group_name_Hall '-P 1'
_symmetry_space_group_name_H-M 'P -1'
_atom_sites_solution_hydrogens geom
_atom_sites_solution_primary direct
_atom_sites_solution_secondary difmap
_audit_creation_method SHELXL-97
_cell_angle_alpha 91.921(2)
_cell_angle_beta 104.190(2)
_cell_angle_gamma 97.509(2)
_cell_formula_units_Z 2
_cell_length_a 9.9949(3)
_cell_length_b 10.7974(3)
_cell_length_c 19.3657(5)
_cell_measurement_reflns_used 5930
_cell_measurement_temperature 295(2)
_cell_measurement_theta_max 28.1858
_cell_measurement_theta_min 2.9828
_cell_volume 2004.10(10)
_computing_cell_refinement 'CrysAlis Pro (Oxford Diffraction (2009))'
_computing_data_collection 'CrysAlis Pro (Oxford Diffraction (2009))'
_computing_data_reduction 'CrysAlis Pro (Oxford Diffraction (2009))'
_computing_molecular_graphics 'Stereochemical Workstation (Siemens, 1989)'
_computing_publication_material 'SHELXL-97 (Sheldrick, 2008)'
_computing_structure_refinement 'SHELXL-97 (Sheldrick, 2008)'
_computing_structure_solution 'SIR92 (Altomare et al., 1993)'
_diffrn_ambient_temperature 295(2)
_diffrn_detector_area_resol_mean 16.1544
_diffrn_measured_fraction_theta_full 0.998
_diffrn_measured_fraction_theta_max 0.985
_diffrn_measurement_device_type 'Xcalibur, Eos'
_diffrn_measurement_method '/w scan'
_diffrn_radiation_monochromator graphite
_diffrn_radiation_source 'Enhance (Mo) X-ray Source'
_diffrn_radiation_type MoK\a
_diffrn_radiation_wavelength 0.71073
_diffrn_reflns_av_R_equivalents 0.0289
_diffrn_reflns_av_sigmaI/netI 0.0403
_diffrn_reflns_limit_h_max 12
_diffrn_reflns_limit_h_min -12
_diffrn_reflns_limit_k_max 13
_diffrn_reflns_limit_k_min -12
_diffrn_reflns_limit_l_max 23
_diffrn_reflns_limit_l_min -23
_diffrn_reflns_number 19639
_diffrn_reflns_theta_full 25.00
_diffrn_reflns_theta_max 26.00
_diffrn_reflns_theta_min 2.99
_exptl_absorpt_coefficient_mu 0.911
_exptl_absorpt_correction_T_max 1.00000
_exptl_absorpt_correction_T_min 0.90902
_exptl_absorpt_correction_type multi-scan
_exptl_absorpt_process_details
;
CrysAlisPro, Agilent Technologies,
Version 1.171.35.19 (release 27-10-2011 CrysAlis171 .NET)
(compiled Oct 27 2011,15:02:11)
Empirical absorption correction using spherical harmonics,
implemented in SCALE3 ABSPACK scaling algorithm.
;
_exptl_crystal_colour 'dark red'
_exptl_crystal_density_diffrn 1.457
_exptl_crystal_density_method 'not measured'
_exptl_crystal_description plate
_exptl_crystal_F_000 904
_exptl_crystal_size_max 0.2
_exptl_crystal_size_mid 0.2
_exptl_crystal_size_min 0.08
_refine_diff_density_max 1.507
_refine_diff_density_min -0.644
_refine_diff_density_rms 0.071
_refine_ls_extinction_method none
_refine_ls_goodness_of_fit_ref 1.049
_refine_ls_hydrogen_treatment constr
_refine_ls_matrix_type full
_refine_ls_number_parameters 509
_refine_ls_number_reflns 7767
_refine_ls_number_restraints 0
_refine_ls_restrained_S_all 1.049
_refine_ls_R_factor_all 0.0772
_refine_ls_R_factor_gt 0.0533
_refine_ls_shift/su_max 0.001
_refine_ls_shift/su_mean 0.000
_refine_ls_structure_factor_coef Fsqd
_refine_ls_weighting_details 'calc w=1/[\s^2^(Fo^2^)+(0.0865P)^2^+1.1973P] where P=(Fo^2^+2Fc^2^)/3'
_refine_ls_weighting_scheme calc
_refine_ls_wR_factor_gt 0.1485
_refine_ls_wR_factor_ref 0.1621
_reflns_number_gt 5745
_reflns_number_total 7767
_reflns_threshold_expression >2\s(I)
_cod_depositor_comments
;

2018-11-05
Z value and formula fixed to values more according to usual
chemical conventions.                 miguel
;
_cod_original_formula_sum 'C78 H72 Cl4 Fe4 N16 O10'
_cod_original_formula_weight 1758.72
_cod_original_formula_moiety '2(C38 H32 Cl2 Fe2 N8 O4), 2(C H4 O)'
_cod_original_formula_units_Z 1
_cod_data_source_file c2dt31751f.txt
_cod_data_source_block b104_5
_cod_database_code 7020721

loop_
_symmetry_equiv_pos_as_xyz
'x, y, z'
'-x, -y, -z'

loop_
_atom_site_label
_atom_site_type_symbol
_atom_site_fract_x
_atom_site_fract_y
_atom_site_fract_z
_atom_site_U_iso_or_equiv
_atom_site_adp_type
_atom_site_occupancy
_atom_site_symmetry_multiplicity
_atom_site_calc_flag
_atom_site_refinement_flags
Fe1A Fe 0.45565(6) 0.46466(5) 0.57018(3) 0.04203(16) Uani 1 1 d .
Cl1A Cl 0.40008(19) 0.57671(12) 0.66071(7) 0.0954(5) Uani 1 1 d .
N1A N -0.2234(4) 0.1541(4) 0.5110(2) 0.0719(11) Uani 1 1 d .
C2A C -0.1747(5) 0.2634(5) 0.4902(2) 0.0666(12) Uani 1 1 d .
H2A H -0.2386 0.3104 0.4641 0.080 Uiso 1 1 calc R
C3A C -0.0335(4) 0.3117(4) 0.5052(2) 0.0553(10) Uani 1 1 d .
H3A H -0.0048 0.3878 0.4884 0.066 Uiso 1 1 calc R
C4A C 0.0626(4) 0.2451(3) 0.54514(19) 0.0448(8) Uani 1 1 d .
C5A C 0.0119(4) 0.1310(4) 0.5669(2) 0.0559(10) Uani 1 1 d .
H5A H 0.0731 0.0822 0.5935 0.067 Uiso 1 1 calc R
C6A C -0.1287(5) 0.0907(4) 0.5489(3) 0.0671(12) Uani 1 1 d .
H6A H -0.1598 0.0140 0.5641 0.080 Uiso 1 1 calc R
C7A C 0.2127(4) 0.2952(3) 0.56295(19) 0.0451(8) Uani 1 1 d .
O7A O 0.2519(3) 0.3955(2) 0.53455(14) 0.0509(6) Uani 1 1 d .
N8A N 0.2966(3) 0.2329(3) 0.60805(17) 0.0471(7) Uani 1 1 d .
N9A N 0.4330(3) 0.2922(3) 0.61671(15) 0.0426(7) Uani 1 1 d .
C10A C 0.5373(4) 0.2463(3) 0.65502(18) 0.0407(8) Uani 1 1 d .
C11A C 0.5261(4) 0.1288(3) 0.69150(19) 0.0426(8) Uani 1 1 d .
C12A C 0.4484(4) 0.0204(3) 0.6541(2) 0.0501(9) Uani 1 1 d .
H12A H 0.4042 0.0213 0.6059 0.060 Uiso 1 1 calc R
C13A C 0.4369(5) -0.0881(4) 0.6885(3) 0.0610(11) Uani 1 1 d .
H13A H 0.3853 -0.1609 0.6633 0.073 Uiso 1 1 calc R
C14A C 0.5012(5) -0.0901(4) 0.7598(3) 0.0676(13) Uani 1 1 d .
H14A H 0.4919 -0.1639 0.7827 0.081 Uiso 1 1 calc R
C15A C 0.5788(5) 0.0157(4) 0.7973(2) 0.0635(12) Uani 1 1 d .
H15A H 0.6219 0.0140 0.8455 0.076 Uiso 1 1 calc R
C16A C 0.5931(4) 0.1261(4) 0.7629(2) 0.0514(9) Uani 1 1 d .
H16A H 0.6474 0.1978 0.7879 0.062 Uiso 1 1 calc R
C17A C 0.6720(4) 0.3238(3) 0.65860(18) 0.0417(8) Uani 1 1 d .
N18A N 0.6623(3) 0.4342(3) 0.62774(15) 0.0447(7) Uani 1 1 d .
C19A C 0.7799(4) 0.5106(4) 0.6290(2) 0.0553(10) Uani 1 1 d .
H19A H 0.7738 0.5860 0.6075 0.066 Uiso 1 1 calc R
C20A C 0.9081(5) 0.4814(4) 0.6609(2) 0.0639(12) Uani 1 1 d .
H20A H 0.9876 0.5375 0.6621 0.077 Uiso 1 1 calc R
C21A C 0.9200(4) 0.3694(4) 0.6913(2) 0.0620(11) Uani 1 1 d .
H21A H 1.0071 0.3476 0.7121 0.074 Uiso 1 1 calc R
C22A C 0.8004(4) 0.2902(4) 0.6903(2) 0.0544(10) Uani 1 1 d .
H22A H 0.8058 0.2140 0.7110 0.065 Uiso 1 1 calc R
O23A O 0.5106(3) 0.6097(2) 0.52016(12) 0.0438(6) Uani 1 1 d .
C24A C 0.5500(4) 0.7372(3) 0.5443(2) 0.0533(10) Uani 1 1 d .
H24A H 0.5533 0.7467 0.5942 0.080 Uiso 1 1 calc R
H24B H 0.4831 0.7855 0.5179 0.080 Uiso 1 1 calc R
H24C H 0.6404 0.7660 0.5372 0.080 Uiso 1 1 calc R
Fe1B Fe 0.92255(5) 0.35973(5) 0.99256(3) 0.04349(17) Uani 1 1 d .
Cl1B Cl 0.91909(13) 0.18059(12) 0.92443(8) 0.0774(4) Uani 1 1 d .
N1B N 1.0724(5) 0.1517(4) 1.3347(2) 0.0787(12) Uani 1 1 d .
C2B C 1.1449(5) 0.1536(6) 1.2864(3) 0.0839(16) Uani 1 1 d .
H2B H 1.2345 0.1324 1.2996 0.101 Uiso 1 1 calc R
C3B C 1.0959(5) 0.1851(5) 1.2174(2) 0.0703(13) Uani 1 1 d .
H3B H 1.1522 0.1853 1.1856 0.084 Uiso 1 1 calc R
C4B C 0.9638(4) 0.2162(4) 1.1955(2) 0.0503(9) Uani 1 1 d .
C5B C 0.8852(5) 0.2122(4) 1.2452(2) 0.0598(11) Uani 1 1 d .
H5B H 0.7941 0.2300 1.2331 0.072 Uiso 1 1 calc R
C6B C 0.9451(5) 0.1811(5) 1.3132(2) 0.0719(13) Uani 1 1 d .
H6B H 0.8920 0.1807 1.3465 0.086 Uiso 1 1 calc R
C7B C 0.9098(4) 0.2555(4) 1.12210(19) 0.0459(9) Uani 1 1 d .
O7B O 1.0009(3) 0.3002(3) 1.08916(14) 0.0542(7) Uani 1 1 d .
N8B N 0.7738(3) 0.2433(3) 1.09711(15) 0.0456(7) Uani 1 1 d .
N9B N 0.7475(3) 0.2911(3) 1.03041(15) 0.0447(7) Uani 1 1 d .
C10B C 0.6238(3) 0.2851(3) 0.99045(18) 0.0405(8) Uani 1 1 d .
C11B C 0.4938(3) 0.2279(3) 1.00798(18) 0.0399(8) Uani 1 1 d .
C12B C 0.4492(4) 0.2813(4) 1.0623(2) 0.0578(10) Uani 1 1 d .
H12B H 0.5033 0.3507 1.0899 0.069 Uiso 1 1 calc R
C13B C 0.3246(5) 0.2321(4) 1.0756(3) 0.0661(12) Uani 1 1 d .
H13B H 0.2944 0.2694 1.1120 0.079 Uiso 1 1 calc R
C14B C 0.2452(4) 0.1300(4) 1.0366(3) 0.0617(12) Uani 1 1 d .
H14B H 0.1611 0.0978 1.0460 0.074 Uiso 1 1 calc R
C15B C 0.2893(4) 0.0750(4) 0.9837(3) 0.0682(12) Uani 1 1 d .
H15B H 0.2357 0.0041 0.9574 0.082 Uiso 1 1 calc R
C16B C 0.4128(4) 0.1236(4) 0.9688(2) 0.0599(11) Uani 1 1 d .
H16B H 0.4416 0.0860 0.9321 0.072 Uiso 1 1 calc R
C17B C 0.6176(4) 0.3482(3) 0.92368(18) 0.0414(8) Uani 1 1 d .
N18B N 0.7422(3) 0.3976(3) 0.91362(15) 0.0438(7) Uani 1 1 d .
C19B C 0.7459(4) 0.4613(4) 0.85653(19) 0.0492(9) Uani 1 1 d .
H19B H 0.8322 0.4944 0.8498 0.059 Uiso 1 1 calc R
C20B C 0.6267(4) 0.4804(4) 0.8068(2) 0.0522(9) Uani 1 1 d .
H20B H 0.6323 0.5278 0.7681 0.063 Uiso 1 1 calc R
C21B C 0.5004(4) 0.4283(4) 0.8155(2) 0.0529(9) Uani 1 1 d .
H21B H 0.4187 0.4375 0.7819 0.063 Uiso 1 1 calc R
C22B C 0.4951(4) 0.3618(4) 0.8749(2) 0.0471(9) Uani 1 1 d .
H22B H 0.4097 0.3267 0.8819 0.056 Uiso 1 1 calc R
O23B O 1.0700(2) 0.4626(2) 0.96254(13) 0.0463(6) Uani 1 1 d .
C24B C 1.1531(5) 0.4255(5) 0.9190(3) 0.0724(13) Uani 1 1 d .
H24D H 1.1424 0.3358 0.9140 0.109 Uiso 1 1 calc R
H24E H 1.2490 0.4579 0.9404 0.109 Uiso 1 1 calc R
H24F H 1.1247 0.4575 0.8728 0.109 Uiso 1 1 calc R
O1S O 0.2149(5) 0.2412(4) 0.7494(2) 0.0994(12) Uani 1 1 d .
H1S H 0.2442 0.2295 0.7140 0.129 Uiso 1 1 calc R
C1S C 0.1788(8) 0.1292(6) 0.7748(4) 0.121(3) Uani 1 1 d .
H1S1 H 0.2559 0.0825 0.7822 0.182 Uiso 1 1 calc R
H1S2 H 0.1000 0.0830 0.7409 0.182 Uiso 1 1 calc R
H1S3 H 0.1550 0.1431 0.8193 0.182 Uiso 1 1 calc R

loop_
_atom_site_aniso_label
_atom_site_aniso_U_11
_atom_site_aniso_U_22
_atom_site_aniso_U_33
_atom_site_aniso_U_23
_atom_site_aniso_U_13
_atom_site_aniso_U_12
Fe1A 0.0469(3) 0.0382(3) 0.0373(3) 0.0109(2) 0.0030(2) 0.0051(2)
Cl1A 0.1486(14) 0.0653(8) 0.0626(7) 0.0114(6) 0.0018(8) 0.0256(8)
N1A 0.045(2) 0.080(3) 0.082(3) 0.015(2) 0.0007(19) 0.0012(19)
C2A 0.052(3) 0.077(3) 0.065(3) 0.013(2) -0.001(2) 0.017(2)
C3A 0.047(2) 0.056(2) 0.060(2) 0.018(2) 0.0033(19) 0.0114(18)
C4A 0.043(2) 0.047(2) 0.0433(19) 0.0077(16) 0.0061(16) 0.0093(16)
C5A 0.046(2) 0.055(2) 0.062(2) 0.014(2) 0.0029(19) 0.0088(18)
C6A 0.050(3) 0.064(3) 0.079(3) 0.019(2) 0.004(2) -0.003(2)
C7A 0.043(2) 0.048(2) 0.0437(19) 0.0099(17) 0.0072(16) 0.0108(16)
O7A 0.0453(15) 0.0513(15) 0.0542(15) 0.0232(13) 0.0063(12) 0.0070(12)
N8A 0.0376(17) 0.0488(18) 0.0514(18) 0.0165(15) 0.0036(14) 0.0046(13)
N9A 0.0395(16) 0.0433(16) 0.0410(16) 0.0119(13) 0.0021(13) 0.0048(13)
C10A 0.045(2) 0.0375(18) 0.0369(17) 0.0063(15) 0.0043(15) 0.0068(15)
C11A 0.043(2) 0.0387(19) 0.046(2) 0.0111(16) 0.0067(16) 0.0114(15)
C12A 0.045(2) 0.045(2) 0.056(2) 0.0049(18) 0.0041(18) 0.0086(17)
C13A 0.056(3) 0.038(2) 0.086(3) 0.010(2) 0.013(2) 0.0040(18)
C14A 0.066(3) 0.052(3) 0.089(3) 0.032(2) 0.022(3) 0.012(2)
C15A 0.071(3) 0.062(3) 0.057(2) 0.023(2) 0.008(2) 0.018(2)
C16A 0.056(2) 0.045(2) 0.048(2) 0.0089(17) 0.0009(18) 0.0106(18)
C17A 0.043(2) 0.0425(19) 0.0356(18) 0.0045(15) 0.0024(15) 0.0062(15)
N18A 0.0463(18) 0.0428(17) 0.0380(15) 0.0074(13) 0.0000(13) 0.0004(13)
C19A 0.051(2) 0.055(2) 0.050(2) 0.0121(19) -0.0008(19) -0.0046(19)
C20A 0.048(2) 0.069(3) 0.065(3) 0.016(2) 0.002(2) -0.009(2)
C21A 0.041(2) 0.073(3) 0.065(3) 0.010(2) 0.001(2) 0.007(2)
C22A 0.048(2) 0.056(2) 0.056(2) 0.0136(19) 0.0026(19) 0.0123(18)
O23A 0.0500(15) 0.0348(13) 0.0419(13) 0.0055(11) 0.0055(11) -0.0001(11)
C24A 0.059(2) 0.038(2) 0.060(2) 0.0005(18) 0.013(2) -0.0010(17)
Fe1B 0.0296(3) 0.0551(3) 0.0424(3) 0.0121(2) 0.0065(2) -0.0031(2)
Cl1B 0.0602(7) 0.0672(7) 0.0990(9) 0.0084(7) 0.0127(7) 0.0017(6)
N1B 0.075(3) 0.098(3) 0.051(2) 0.024(2) -0.001(2) -0.003(2)
C2B 0.056(3) 0.124(5) 0.064(3) 0.033(3) -0.006(2) 0.015(3)
C3B 0.046(2) 0.109(4) 0.056(3) 0.031(3) 0.010(2) 0.013(2)
C4B 0.038(2) 0.058(2) 0.046(2) 0.0154(18) 0.0006(17) -0.0088(17)
C5B 0.051(2) 0.071(3) 0.054(2) 0.015(2) 0.0072(19) 0.002(2)
C6B 0.071(3) 0.091(4) 0.050(2) 0.017(2) 0.015(2) -0.002(3)
C7B 0.0346(19) 0.054(2) 0.0426(19) 0.0095(17) 0.0006(16) -0.0031(16)
O7B 0.0317(13) 0.0762(19) 0.0506(15) 0.0218(14) 0.0055(11) -0.0021(12)
N8B 0.0344(16) 0.0588(19) 0.0395(16) 0.0174(14) 0.0054(13) -0.0040(13)
N9B 0.0325(16) 0.0549(18) 0.0422(16) 0.0105(14) 0.0045(13) -0.0027(13)
C10B 0.0309(18) 0.047(2) 0.0416(19) 0.0054(16) 0.0070(15) 0.0011(15)
C11B 0.0286(17) 0.046(2) 0.0427(19) 0.0090(16) 0.0050(15) 0.0026(14)
C12B 0.052(2) 0.053(2) 0.068(3) -0.002(2) 0.024(2) -0.0066(19)
C13B 0.060(3) 0.070(3) 0.080(3) 0.012(3) 0.039(3) 0.009(2)
C14B 0.036(2) 0.066(3) 0.084(3) 0.029(3) 0.016(2) 0.0032(19)
C15B 0.045(2) 0.064(3) 0.082(3) 0.000(2) 0.005(2) -0.018(2)
C16B 0.048(2) 0.061(3) 0.066(3) -0.009(2) 0.015(2) -0.0049(19)
C17B 0.0360(19) 0.046(2) 0.0393(18) 0.0034(16) 0.0070(15) 0.0007(15)
N18B 0.0356(16) 0.0541(18) 0.0367(15) 0.0064(14) 0.0050(13) -0.0044(13)
C19B 0.045(2) 0.061(2) 0.0368(19) 0.0079(17) 0.0068(16) -0.0045(18)
C20B 0.058(2) 0.056(2) 0.0372(19) 0.0078(17) 0.0039(18) 0.0007(19)
C21B 0.048(2) 0.061(2) 0.044(2) 0.0076(18) -0.0003(17) 0.0085(19)
C22B 0.0360(19) 0.052(2) 0.049(2) 0.0042(17) 0.0037(16) 0.0031(16)
O23B 0.0336(13) 0.0576(16) 0.0482(14) 0.0033(12) 0.0154(11) -0.0017(11)
C24B 0.072(3) 0.072(3) 0.086(3) 0.000(3) 0.051(3) -0.003(2)
O1S 0.091(3) 0.103(3) 0.096(3) 0.002(2) 0.014(2) 0.004(2)
C1S 0.150(7) 0.087(4) 0.107(5) 0.026(4) 0.012(5) -0.015(4)

loop_
_atom_type_symbol
_atom_type_description
_atom_type_scat_dispersion_real
_atom_type_scat_dispersion_imag
_atom_type_scat_source
C C 0.0033 0.0016 'International Tables Vol C Tables 4.2.6.8 and 6.1.1.4'
H H 0.0000 0.0000 'International Tables Vol C Tables 4.2.6.8 and 6.1.1.4'
O O 0.0106 0.0060 'International Tables Vol C Tables 4.2.6.8 and 6.1.1.4'
N N 0.0061 0.0033 'International Tables Vol C Tables 4.2.6.8 and 6.1.1.4'
Cl Cl 0.1484 0.1585 'International Tables Vol C Tables 4.2.6.8 and 6.1.1.4'
Fe Fe 0.3463 0.8444 'International Tables Vol C Tables 4.2.6.8 and 6.1.1.4'

loop_
_geom_angle_atom_site_label_1
_geom_angle_atom_site_label_2
_geom_angle_atom_site_label_3
_geom_angle
_geom_angle_site_symmetry_1
_geom_angle_site_symmetry_3
O23A Fe1A O7A 112.80(10) . .
O23A Fe1A O23A 75.48(11) . 2_666
O7A Fe1A O23A 89.14(11) . 2_666
O23A Fe1A N9A 167.08(11) . .
O7A Fe1A N9A 74.91(10) . .
O23A Fe1A N9A 94.79(11) 2_666 .
O23A Fe1A N18A 97.99(11) . .
O7A Fe1A N18A 147.71(11) . .
O23A Fe1A N18A 89.39(11) 2_666 .
N9A Fe1A N18A 73.07(11) . .
O23A Fe1A Cl1A 96.36(8) . .
O7A Fe1A Cl1A 88.30(9) . .
O23A Fe1A Cl1A 169.71(7) 2_666 .
N9A Fe1A Cl1A 94.16(9) . .
N18A Fe1A Cl1A 98.07(9) . .
C6A N1A C2A 116.1(4) . .
N1A C2A C3A 123.9(4) . .
N1A C2A H2A 118.0 . .
C3A C2A H2A 118.0 . .
C4A C3A C2A 119.0(4) . .
C4A C3A H3A 120.5 . .
C2A C3A H3A 120.5 . .
C3A C4A C5A 117.1(4) . .
C3A C4A C7A 120.1(3) . .
C5A C4A C7A 122.8(3) . .
C6A C5A C4A 119.6(4) . .
C6A C5A H5A 120.2 . .
C4A C5A H5A 120.2 . .
N1A C6A C5A 124.2(4) . .
N1A C6A H6A 117.9 . .
C5A C6A H6A 117.9 . .
O7A C7A N8A 125.1(3) . .
O7A C7A C4A 118.6(3) . .
N8A C7A C4A 116.4(3) . .
C7A O7A Fe1A 115.0(2) . .
C7A N8A N9A 107.9(3) . .
C10A N9A N8A 120.9(3) . .
C10A N9A Fe1A 122.6(2) . .
N8A N9A Fe1A 116.3(2) . .
N9A C10A C17A 112.6(3) . .
N9A C10A C11A 124.7(3) . .
C17A C10A C11A 122.7(3) . .
C16A C11A C12A 119.7(3) . .
C16A C11A C10A 120.3(3) . .
C12A C11A C10A 120.0(3) . .
C13A C12A C11A 119.8(4) . .
C13A C12A H12A 120.1 . .
C11A C12A H12A 120.1 . .
C12A C13A C14A 120.5(4) . .
C12A C13A H13A 119.8 . .
C14A C13A H13A 119.8 . .
C15A C14A C13A 120.4(4) . .
C15A C14A H14A 119.8 . .
C13A C14A H14A 119.8 . .
C14A C15A C16A 119.8(4) . .
C14A C15A H15A 120.1 . .
C16A C15A H15A 120.1 . .
C11A C16A C15A 119.8(4) . .
C11A C16A H16A 120.1 . .
C15A C16A H16A 120.1 . .
N18A C17A C22A 120.8(3) . .
N18A C17A C10A 114.8(3) . .
C22A C17A C10A 124.4(3) . .
C19A N18A C17A 118.6(3) . .
C19A N18A Fe1A 124.6(2) . .
C17A N18A Fe1A 116.5(2) . .
N18A C19A C20A 122.1(4) . .
N18A C19A H19A 118.9 . .
C20A C19A H19A 118.9 . .
C19A C20A C21A 120.1(4) . .
C19A C20A H20A 120.0 . .
C21A C20A H20A 120.0 . .
C20A C21A C22A 118.4(4) . .
C20A C21A H21A 120.8 . .
C22A C21A H21A 120.8 . .
C21A C22A C17A 120.0(4) . .
C21A C22A H22A 120.0 . .
C17A C22A H22A 120.0 . .
C24A O23A Fe1A 130.4(2) . .
C24A O23A Fe1A 123.8(2) . 2_666
Fe1A O23A Fe1A 104.52(11) . 2_666
O23A C24A H24A 109.5 . .
O23A C24A H24B 109.5 . .
H24A C24A H24B 109.5 . .
O23A C24A H24C 109.5 . .
H24A C24A H24C 109.5 . .
H24B C24A H24C 109.5 . .
O23B Fe1B O7B 109.25(11) . .
O23B Fe1B O23B 74.73(11) . 2_767
O7B Fe1B O23B 90.57(11) . 2_767
O23B Fe1B N9B 165.83(12) . .
O7B Fe1B N9B 74.54(11) . .
O23B Fe1B N9B 91.78(11) 2_767 .
O23B Fe1B N18B 100.59(11) . .
O7B Fe1B N18B 148.12(11) . .
O23B Fe1B N18B 86.56(11) 2_767 .
N9B Fe1B N18B 73.82(11) . .
O23B Fe1B Cl1B 97.36(8) . .
O7B Fe1B Cl1B 98.68(10) . .
O23B Fe1B Cl1B 169.49(8) 2_767 .
N9B Fe1B Cl1B 95.48(9) . .
N18B Fe1B Cl1B 88.17(9) . .
C2B N1B C6B 116.0(4) . .
N1B C2B C3B 123.8(5) . .
N1B C2B H2B 118.1 . .
C3B C2B H2B 118.1 . .
C4B C3B C2B 120.0(4) . .
C4B C3B H3B 120.0 . .
C2B C3B H3B 120.0 . .
C3B C4B C5B 116.9(4) . .
C3B C4B C7B 121.3(4) . .
C5B C4B C7B 121.8(4) . .
C6B C5B C4B 118.4(4) . .
C6B C5B H5B 120.8 . .
C4B C5B H5B 120.8 . .
N1B C6B C5B 124.9(4) . .
N1B C6B H6B 117.5 . .
C5B C6B H6B 117.5 . .
O7B C7B N8B 125.8(3) . .
O7B C7B C4B 116.9(3) . .
N8B C7B C4B 117.2(3) . .
C7B O7B Fe1B 115.3(2) . .
C7B N8B N9B 107.3(3) . .
C10B N9B N8B 122.1(3) . .
C10B N9B Fe1B 120.7(2) . .
N8B N9B Fe1B 117.0(2) . .
N9B C10B C17B 113.6(3) . .
N9B C10B C11B 125.9(3) . .
C17B C10B C11B 120.5(3) . .
C12B C11B C16B 118.7(3) . .
C12B C11B C10B 120.2(3) . .
C16B C11B C10B 121.0(3) . .
C11B C12B C13B 120.0(4) . .
C11B C12B H12B 120.0 . .
C13B C12B H12B 120.0 . .
C14B C13B C12B 120.9(4) . .
C14B C13B H13B 119.5 . .
C12B C13B H13B 119.5 . .
C13B C14B C15B 119.7(4) . .
C13B C14B H14B 120.2 . .
C15B C14B H14B 120.2 . .
C14B C15B C16B 120.4(4) . .
C14B C15B H15B 119.8 . .
C16B C15B H15B 119.8 . .
C15B C16B C11B 120.3(4) . .
C15B C16B H16B 119.8 . .
C11B C16B H16B 119.8 . .
N18B C17B C22B 120.8(3) . .
N18B C17B C10B 115.3(3) . .
C22B C17B C10B 123.9(3) . .
C19B N18B C17B 119.3(3) . .
C19B N18B Fe1B 125.1(2) . .
C17B N18B Fe1B 115.6(2) . .
N18B C19B C20B 122.5(4) . .
N18B C19B H19B 118.7 . .
C20B C19B H19B 118.7 . .
C21B C20B C19B 118.6(4) . .
C21B C20B H20B 120.7 . .
C19B C20B H20B 120.7 . .
C20B C21B C22B 119.4(4) . .
C20B C21B H21B 120.3 . .
C22B C21B H21B 120.3 . .
C17B C22B C21B 119.4(4) . .
C17B C22B H22B 120.3 . .
C21B C22B H22B 120.3 . .
C24B O23B Fe1B 127.8(3) . .
C24B O23B Fe1B 126.9(2) . 2_767
Fe1B O23B Fe1B 105.27(11) . 2_767
O23B C24B H24D 109.5 . .
O23B C24B H24E 109.5 . .
H24D C24B H24E 109.5 . .
O23B C24B H24F 109.5 . .
H24D C24B H24F 109.5 . .
H24E C24B H24F 109.5 . .
C1S O1S H1S 109.5 . .
O1S C1S H1S1 109.5 . .
O1S C1S H1S2 109.5 . .
H1S1 C1S H1S2 109.5 . .
O1S C1S H1S3 109.5 . .
H1S1 C1S H1S3 109.5 . .
H1S2 C1S H1S3 109.5 . .

loop_
_geom_bond_atom_site_label_1
_geom_bond_atom_site_label_2
_geom_bond_distance
_geom_bond_site_symmetry_2
Fe1A O23A 1.957(2) .
Fe1A O7A 2.015(3) .
Fe1A O23A 2.021(2) 2_666
Fe1A N9A 2.106(3) .
Fe1A N18A 2.166(3) .
Fe1A Cl1A 2.3144(16) .
N1A C6A 1.329(6) .
N1A C2A 1.331(6) .
C2A C3A 1.394(6) .
C2A H2A 0.9300 .
C3A C4A 1.376(5) .
C3A H3A 0.9300 .
C4A C5A 1.388(5) .
C4A C7A 1.477(5) .
C5A C6A 1.369(6) .
C5A H5A 0.9300 .
C6A H6A 0.9300 .
C7A O7A 1.290(4) .
C7A N8A 1.322(4) .
N8A N9A 1.396(4) .
N9A C10A 1.290(4) .
C10A C17A 1.474(5) .
C10A C11A 1.478(5) .
C11A C16A 1.384(5) .
C11A C12A 1.389(5) .
C12A C13A 1.373(5) .
C12A H12A 0.9300 .
C13A C14A 1.376(6) .
C13A H13A 0.9300 .
C14A C15A 1.368(6) .
C14A H14A 0.9300 .
C15A C16A 1.392(5) .
C15A H15A 0.9300 .
C16A H16A 0.9300 .
C17A N18A 1.355(4) .
C17A C22A 1.380(5) .
N18A C19A 1.339(5) .
C19A C20A 1.361(6) .
C19A H19A 0.9300 .
C20A C21A 1.368(6) .
C20A H20A 0.9300 .
C21A C22A 1.371(6) .
C21A H21A 0.9300 .
C22A H22A 0.9300 .
O23A C24A 1.411(4) .
O23A Fe1A 2.021(2) 2_666
C24A H24A 0.9600 .
C24A H24B 0.9600 .
C24A H24C 0.9600 .
Fe1B O23B 1.944(2) .
Fe1B O7B 2.005(3) .
Fe1B O23B 2.064(3) 2_767
Fe1B N9B 2.115(3) .
Fe1B N18B 2.153(3) .
Fe1B Cl1B 2.2962(14) .
N1B C2B 1.315(7) .
N1B C6B 1.321(6) .
C2B C3B 1.376(6) .
C2B H2B 0.9300 .
C3B C4B 1.374(6) .
C3B H3B 0.9300 .
C4B C5B 1.383(6) .
C4B C7B 1.488(5) .
C5B C6B 1.379(6) .
C5B H5B 0.9300 .
C6B H6B 0.9300 .
C7B O7B 1.288(4) .
C7B N8B 1.314(4) .
N8B N9B 1.385(4) .
N9B C10B 1.280(4) .
C10B C17B 1.473(5) .
C10B C11B 1.485(5) .
C11B C12B 1.376(5) .
C11B C16B 1.379(5) .
C12B C13B 1.377(6) .
C12B H12B 0.9300 .
C13B C14B 1.355(6) .
C13B H13B 0.9300 .
C14B C15B 1.358(7) .
C14B H14B 0.9300 .
C15B C16B 1.378(6) .
C15B H15B 0.9300 .
C16B H16B 0.9300 .
C17B N18B 1.352(4) .
C17B C22B 1.380(5) .
N18B C19B 1.327(4) .
C19B C20B 1.381(5) .
C19B H19B 0.9300 .
C20B C21B 1.366(6) .
C20B H20B 0.9300 .
C21B C22B 1.384(5) .
C21B H21B 0.9300 .
C22B H22B 0.9300 .
O23B C24B 1.403(5) .
O23B Fe1B 2.064(3) 2_767
C24B H24D 0.9600 .
C24B H24E 0.9600 .
C24B H24F 0.9600 .
O1S C1S 1.359(7) .
O1S H1S 0.8200 .
C1S H1S1 0.9600 .
C1S H1S2 0.9600 .
C1S H1S3 0.9600 .

loop_
_geom_hbond_atom_site_label_D
_geom_hbond_atom_site_label_H
_geom_hbond_atom_site_label_A
_geom_hbond_distance_DH
_geom_hbond_distance_HA
_geom_hbond_distance_DA
_geom_hbond_angle_DHA
_geom_hbond_site_symmetry_A
C2A H2A Cl1A 0.93 2.95 3.837(4) 158.9 2_566
C6A H6A N1B 0.93 2.76 3.524(6) 140.1 2_657
C13A H13A Cl1A 0.93 2.86 3.598(4) 137.6 1_545
C21A H21A O1S 0.93 2.47 3.379(6) 165.9 1_655
C24A H24B N1A 0.96 2.69 3.543(6) 148.4 2_566
C19B H19B O7B 0.93 2.64 3.309(5) 129.0 2_767
C20B H20B Cl1A 0.93 2.83 3.447(4) 124.7 .
C21B H21B Cl1A 0.93 2.81 3.439(4) 125.9 .
C24B H24E N9B 0.96 2.74 3.136(6) 105.3 2_767
O1S H1S N8A 0.82 2.24 3.044(5) 166.9 .

loop_
_geom_torsion_atom_site_label_1
_geom_torsion_atom_site_label_2
_geom_torsion_atom_site_label_3
_geom_torsion_atom_site_label_4
_geom_torsion
_geom_torsion_site_symmetry_1
_geom_torsion_site_symmetry_4
C6A N1A C2A C3A 0.7(7) . .
N1A C2A C3A C4A -1.5(7) . .
C2A C3A C4A C5A 1.4(6) . .
C2A C3A C4A C7A -178.9(4) . .
C3A C4A C5A C6A -0.8(6) . .
C7A C4A C5A C6A 179.5(4) . .
C2A N1A C6A C5A 0.0(8) . .
C4A C5A C6A N1A 0.0(7) . .
C3A C4A C7A O7A -6.7(6) . .
C5A C4A C7A O7A 173.0(4) . .
C3A C4A C7A N8A 172.6(4) . .
C5A C4A C7A N8A -7.7(6) . .
N8A C7A O7A Fe1A -5.1(5) . .
C4A C7A O7A Fe1A 174.2(3) . .
O23A Fe1A O7A C7A 176.0(2) . .
O23A Fe1A O7A C7A 102.1(3) 2_666 .
N9A Fe1A O7A C7A 7.0(3) . .
N18A Fe1A O7A C7A 14.6(4) . .
Cl1A Fe1A O7A C7A -87.8(3) . .
O7A C7A N8A N9A -2.2(5) . .
C4A C7A N8A N9A 178.5(3) . .
C7A N8A N9A C10A -176.0(3) . .
C7A N8A N9A Fe1A 8.2(4) . .
O23A Fe1A N9A C10A 47.5(6) . .
O7A Fe1A N9A C10A 175.8(3) . .
O23A Fe1A N9A C10A 88.0(3) 2_666 .
N18A Fe1A N9A C10A 0.1(3) . .
Cl1A Fe1A N9A C10A -97.1(3) . .
O23A Fe1A N9A N8A -136.8(4) . .
O7A Fe1A N9A N8A -8.5(2) . .
O23A Fe1A N9A N8A -96.3(2) 2_666 .
N18A Fe1A N9A N8A 175.8(3) . .
Cl1A Fe1A N9A N8A 78.7(2) . .
N8A N9A C10A C17A -178.9(3) . .
Fe1A N9A C10A C17A -3.3(4) . .
N8A N9A C10A C11A 1.5(5) . .
Fe1A N9A C10A C11A 177.0(3) . .
N9A C10A C11A C16A -130.4(4) . .
C17A C10A C11A C16A 50.0(5) . .
N9A C10A C11A C12A 49.7(5) . .
C17A C10A C11A C12A -129.9(4) . .
C16A C11A C12A C13A 0.9(6) . .
C10A C11A C12A C13A -179.2(4) . .
C11A C12A C13A C14A 0.4(6) . .
C12A C13A C14A C15A -0.7(7) . .
C13A C14A C15A C16A -0.2(7) . .
C12A C11A C16A C15A -1.8(6) . .
C10A C11A C16A C15A 178.3(4) . .
C14A C15A C16A C11A 1.4(7) . .
N9A C10A C17A N18A 6.3(5) . .
C11A C10A C17A N18A -174.1(3) . .
N9A C10A C17A C22A -173.6(4) . .
C11A C10A C17A C22A 6.0(6) . .
C22A C17A N18A C19A -0.5(5) . .
C10A C17A N18A C19A 179.6(3) . .
C22A C17A N18A Fe1A 173.5(3) . .
C10A C17A N18A Fe1A -6.4(4) . .
O23A Fe1A N18A C19A 6.7(3) . .
O7A Fe1A N18A C19A 169.4(3) . .
O23A Fe1A N18A C19A 82.0(3) 2_666 .
N9A Fe1A N18A C19A 177.2(3) . .
Cl1A Fe1A N18A C19A -90.9(3) . .
O23A Fe1A N18A C17A -166.8(2) . .
O7A Fe1A N18A C17A -4.2(4) . .
O23A Fe1A N18A C17A -91.6(3) 2_666 .
N9A Fe1A N18A C17A 3.6(2) . .
Cl1A Fe1A N18A C17A 95.5(2) . .
C17A N18A C19A C20A -0.7(6) . .
Fe1A N18A C19A C20A -174.1(3) . .
N18A C19A C20A C21A 1.8(7) . .
C19A C20A C21A C22A -1.7(7) . .
C20A C21A C22A C17A 0.6(7) . .
N18A C17A C22A C21A 0.5(6) . .
C10A C17A C22A C21A -179.5(4) . .
O7A Fe1A O23A C24A 110.2(3) . .
O23A Fe1A O23A C24A -167.0(4) 2_666 .
N9A Fe1A O23A C24A -125.0(5) . .
N18A Fe1A O23A C24A -79.7(3) . .
Cl1A Fe1A O23A C24A 19.4(3) . .
O7A Fe1A O23A Fe1A -82.78(13) . 2_666
O23A Fe1A O23A Fe1A 0.0 2_666 2_666
N9A Fe1A O23A Fe1A 42.0(5) . 2_666
N18A Fe1A O23A Fe1A 87.28(12) . 2_666
Cl1A Fe1A O23A Fe1A -173.61(9) . 2_666
C6B N1B C2B C3B 0.8(9) . .
N1B C2B C3B C4B -0.4(9) . .
C2B C3B C4B C5B -0.9(7) . .
C2B C3B C4B C7B 177.6(5) . .
C3B C4B C5B C6B 1.8(7) . .
C7B C4B C5B C6B -176.7(4) . .
C2B N1B C6B C5B 0.2(8) . .
C4B C5B C6B N1B -1.5(8) . .
C3B C4B C7B O7B -23.1(6) . .
C5B C4B C7B O7B 155.2(4) . .
C3B C4B C7B N8B 157.8(4) . .
C5B C4B C7B N8B -23.9(6) . .
N8B C7B O7B Fe1B 2.0(5) . .
C4B C7B O7B Fe1B -177.0(3) . .
O23B Fe1B O7B C7B 164.9(3) . .
O23B Fe1B O7B C7B 90.9(3) 2_767 .
N9B Fe1B O7B C7B -0.8(3) . .
N18B Fe1B O7B C7B 6.5(4) . .
Cl1B Fe1B O7B C7B -94.1(3) . .
O7B C7B N8B N9B -2.1(5) . .
C4B C7B N8B N9B 176.9(3) . .
C7B N8B N9B C10B 175.4(4) . .
C7B N8B N9B Fe1B 1.2(4) . .
O23B Fe1B N9B C10B 77.8(6) . .
O7B Fe1B N9B C10B -174.6(3) . .
O23B Fe1B N9B C10B 95.3(3) 2_767 .
N18B Fe1B N9B C10B 9.4(3) . .
Cl1B Fe1B N9B C10B -77.1(3) . .
O23B Fe1B N9B N8B -107.8(5) . .
O7B Fe1B N9B N8B -0.3(2) . .
O23B Fe1B N9B N8B -90.4(3) 2_767 .
N18B Fe1B N9B N8B -176.3(3) . .
Cl1B Fe1B N9B N8B 97.2(2) . .
N8B N9B C10B C17B 176.4(3) . .
Fe1B N9B C10B C17B -9.5(4) . .
N8B N9B C10B C11B -0.3(6) . .
Fe1B N9B C10B C11B 173.8(3) . .
N9B C10B C11B C12B 67.1(5) . .
C17B C10B C11B C12B -109.4(4) . .
N9B C10B C11B C16B -115.4(5) . .
C17B C10B C11B C16B 68.1(5) . .
C16B C11B C12B C13B -1.2(6) . .
C10B C11B C12B C13B 176.3(4) . .
C11B C12B C13B C14B 0.9(7) . .
C12B C13B C14B C15B 0.3(7) . .
C13B C14B C15B C16B -1.1(7) . .
C14B C15B C16B C11B 0.7(7) . .
C12B C11B C16B C15B 0.4(6) . .
C10B C11B C16B C15B -177.1(4) . .
N9B C10B C17B N18B 2.6(5) . .
C11B C10B C17B N18B 179.5(3) . .
N9B C10B C17B C22B -175.0(4) . .
C11B C10B C17B C22B 1.9(6) . .
C22B C17B N18B C19B 0.9(6) . .
C10B C17B N18B C19B -176.8(3) . .
C22B C17B N18B Fe1B -177.3(3) . .
C10B C17B N18B Fe1B 5.0(4) . .
O23B Fe1B N18B C19B 8.2(3) . .
O7B Fe1B N18B C19B 167.5(3) . .
O23B Fe1B N18B C19B 81.9(3) 2_767 .
N9B Fe1B N18B C19B 174.8(3) . .
Cl1B Fe1B N18B C19B -89.0(3) . .
O23B Fe1B N18B C17B -173.8(3) . .
O7B Fe1B N18B C17B -14.5(4) . .
O23B Fe1B N18B C17B -100.0(3) 2_767 .
N9B Fe1B N18B C17B -7.2(3) . .
Cl1B Fe1B N18B C17B 89.1(3) . .
C17B N18B C19B C20B 0.6(6) . .
Fe1B N18B C19B C20B 178.5(3) . .
N18B C19B C20B C21B -2.1(6) . .
C19B C20B C21B C22B 2.1(6) . .
N18B C17B C22B C21B -0.8(6) . .
C10B C17B C22B C21B 176.7(4) . .
C20B C21B C22B C17B -0.8(6) . .
O7B Fe1B O23B C24B 95.5(4) . .
O23B Fe1B O23B C24B -179.3(4) 2_767 .
N9B Fe1B O23B C24B -161.2(5) . .
N18B Fe1B O23B C24B -95.9(4) . .
Cl1B Fe1B O23B C24B -6.4(4) . .
O7B Fe1B O23B Fe1B -85.16(14) . 2_767
O23B Fe1B O23B Fe1B 0.0 2_767 2_767
N9B Fe1B O23B Fe1B 18.1(5) . 2_767
N18B Fe1B O23B Fe1B 83.43(13) . 2_767
Cl1B Fe1B O23B Fe1B 172.94(9) . 2_767
